data_7046246
loop_
_publ_author_name
'Wei, Baosheng'
'Zhang, Wen-Xiong'
'Xi, Zhenfeng'

_publ_section_title
;
 Well-defined styryl and biphenyl calcium complexes from dilithio
 compounds and calcium iodide: synthesis, structure and reactivity toward
 nitrous oxide.
;
_journal_issue 36
_journal_name_full 'Dalton transactions (Cambridge, England : 2003)'
_journal_page_first 12540
_journal_page_last 12545
_journal_paper_doi 10.1039/c8dt01046c
_journal_volume 47
_journal_year 2018
_chemical_formula_moiety 'C44 H56 Ca2 O5'
_chemical_formula_sum 'C44 H56 Ca2 O5'
_chemical_formula_weight 745.04
_chemical_properties_physical Air-sensitive,Moisture-sensitive
_space_group_crystal_system monoclinic
_space_group_IT_number 14
_space_group_name_Hall '-P 2ybc'
_space_group_name_H-M_alt 'P 1 21/c 1'
_symmetry_space_group_name_Hall '-P 2ybc'
_symmetry_space_group_name_H-M 'P 1 21/c 1'
_atom_sites_solution_hydrogens geom
_atom_sites_solution_primary iterative
_audit_creation_date 2018-02-10
_audit_creation_method
;
Olex2 1.2
(compiled 2017.03.28 svn.r3405 for OlexSys, GUI svn.r5337)
;
_audit_update_record
;
2018-04-07 deposited with the CCDC.
2018-05-03 downloaded from the CCDC.
;
_cell_angle_alpha 90
_cell_angle_beta 126.1900(10)
_cell_angle_gamma 90
_cell_formula_units_Z 4
_cell_length_a 16.1464(3)
_cell_length_b 14.7588(2)
_cell_length_c 20.6595(5)
_cell_measurement_reflns_used 19617
_cell_measurement_temperature 179.99(10)
_cell_measurement_theta_max 28.1280
_cell_measurement_theta_min 3.5970
_cell_volume 3973.33(14)
_computing_cell_refinement 'CrysAlisPro 1.171.39.28b (Rigaku OD, 2015)'
_computing_data_collection 'CrysAlisPro 1.171.39.28b (Rigaku OD, 2015)'
_computing_data_reduction 'CrysAlisPro 1.171.39.28b (Rigaku OD, 2015)'
_computing_molecular_graphics 'Olex2 (Dolomanov et al., 2009)'
_computing_publication_material 'Olex2 (Dolomanov et al., 2009)'
_computing_structure_refinement 'ShelXL-1997 (Sheldrick, 2008)'
_computing_structure_solution
;
Superflip (Palatinus & Chapuis, 2007;Palatinus & van der Lee, 2008;
Palatinus et al., 2012)
;
_diffrn_ambient_environment N~2~
_diffrn_ambient_temperature 179.99(10)
_diffrn_detector 'CCD plate'
_diffrn_measured_fraction_theta_full 0.997
_diffrn_measured_fraction_theta_max 0.997
_diffrn_measurement_details
;
List of Runs (angles in degrees, time in seconds):

  # Type    Start    End  Width  t~exp~   \w     \q     \k     \f   Frames
#--------------------------------------------------------------------------
  1  \w    -26.00  58.00   0.50    2.66    --  -12.80 -19.00-180.00  168
  2  \w   -102.00 -42.00   0.50    2.66    --  -12.80 -19.00-180.00  120
  3  \w    -53.00 -27.00   0.50    2.66    --  -12.80  77.00 -90.00   52
  4  \w    -45.00 -10.00   0.50    2.66    --  -12.80  77.00  30.00   70
  5  \w    -53.00 -11.00   0.50    2.66    --  -12.80  77.00 120.00   84
  6  \w     -6.00  31.00   0.50    2.66    --  -12.80 -82.00-180.00   74
  7  \w      1.00  32.00   0.50    2.66    --  -12.80 -82.00  60.00   62
  8  \w     31.00  57.00   0.50    2.66    --   12.90 -82.00  60.00   52
  9  \w    -42.00  44.00   0.50    2.66    --   12.90 -57.00  60.00  172
 10  \w    -33.00  32.00   0.50    2.66    --   12.90 -82.00-150.00  130
 11  \w    -39.00  75.00   0.50    2.66    --   12.90  38.00  30.00  228
;
_diffrn_measurement_device 'four-circle diffractometer'
_diffrn_measurement_device_type 'XtaLAB AFC12 (RINC): Kappa single'
_diffrn_measurement_method '\w scans'
_diffrn_orient_matrix_type 'CrysAlisPro convention (1999,Acta A55,543-557)'
_diffrn_orient_matrix_UB_11 0.0041730000
_diffrn_orient_matrix_UB_12 -0.0137337000
_diffrn_orient_matrix_UB_13 0.0404255000
_diffrn_orient_matrix_UB_21 0.0377033000
_diffrn_orient_matrix_UB_22 0.0260642000
_diffrn_orient_matrix_UB_23 0.0115257000
_diffrn_orient_matrix_UB_31 -0.0243971000
_diffrn_orient_matrix_UB_32 0.0379932000
_diffrn_orient_matrix_UB_33 0.0066454000
_diffrn_radiation_monochromator graphite
_diffrn_radiation_probe x-ray
_diffrn_radiation_type MoK\a
_diffrn_radiation_wavelength 0.71073
_diffrn_reflns_av_R_equivalents 0.0382
_diffrn_reflns_av_unetI/netI 0.0258
_diffrn_reflns_Laue_measured_fraction_full 0.997
_diffrn_reflns_Laue_measured_fraction_max 0.997
_diffrn_reflns_limit_h_max 19
_diffrn_reflns_limit_h_min -17
_diffrn_reflns_limit_k_max 18
_diffrn_reflns_limit_k_min -18
_diffrn_reflns_limit_l_max 25
_diffrn_reflns_limit_l_min -25
_diffrn_reflns_number 47278
_diffrn_reflns_point_group_measured_fraction_full 0.997
_diffrn_reflns_point_group_measured_fraction_max 0.997
_diffrn_reflns_theta_full 25.242
_diffrn_reflns_theta_max 26.022
_diffrn_reflns_theta_min 3.395
_diffrn_source 'fine-focus sealed X-ray tube'
_diffrn_source_type 'Enhance (Mo) X-ray Source'
_exptl_absorpt_coefficient_mu 0.331
_exptl_absorpt_correction_T_max 1.00000
_exptl_absorpt_correction_T_min 0.73468
_exptl_absorpt_correction_type multi-scan
_exptl_absorpt_process_details
;
CrysAlisPro 1.171.39.28b (Rigaku Oxford Diffraction, 2015)
Empirical absorption correction using spherical harmonics,
 implemented in SCALE3 ABSPACK scaling algorithm.
;
_exptl_crystal_colour 'clear light yellow'
_exptl_crystal_colour_lustre clear
_exptl_crystal_colour_modifier light
_exptl_crystal_colour_primary yellow
_exptl_crystal_density_diffrn 1.245
_exptl_crystal_description block
_exptl_crystal_F_000 1600
_exptl_crystal_size_max 0.1
_exptl_crystal_size_mid 0.1
_exptl_crystal_size_min 0.1
_refine_diff_density_max 0.719
_refine_diff_density_min -0.562
_refine_diff_density_rms 0.048
_refine_ls_extinction_method none
_refine_ls_goodness_of_fit_ref 1.046
_refine_ls_hydrogen_treatment constr
_refine_ls_matrix_type full
_refine_ls_number_parameters 460
_refine_ls_number_reflns 7796
_refine_ls_number_restraints 52
_refine_ls_restrained_S_all 1.193
_refine_ls_R_factor_all 0.0479
_refine_ls_R_factor_gt 0.0395
_refine_ls_shift/su_max 0.001
_refine_ls_shift/su_mean 0.000
_refine_ls_structure_factor_coef Fsqd
_refine_ls_weighting_details 'w=1/[\s^2^(Fo^2^)+(0.0541P)^2^+2.2130P] where P=(Fo^2^+2Fc^2^)/3'
_refine_ls_weighting_scheme calc
_refine_ls_wR_factor_gt 0.1043
_refine_ls_wR_factor_ref 0.1098
_reflns_Friedel_coverage 0.000
_reflns_number_gt 6632
_reflns_number_total 7796
_reflns_threshold_expression 'I > 2\s(I)'
_cod_data_source_file c8dt01046c2.cif
_cod_data_source_block 5
_cod_depositor_comments 'Adding full bibliography for 7046245--7046247.cif.'
_cod_original_cell_volume 3973.32(14)
_cod_database_code 7046246
_shelxl_version_number 2014-3
_chemical_oxdiff_formula 'C1 H1 O1 Ca1 I1'
_chemical_oxdiff_usercomment ZYH171023a,Mndmen
_shelx_space_group_comment
;
The symmetry employed for this shelxl refinement is uniquely defined
by the following loop, which should always be used as a source of
symmetry information in preference to the above space-group names.
They are only intended as comments.
;
_reflns_odcompleteness_completeness 99.68
_reflns_odcompleteness_iscentric 1
_reflns_odcompleteness_theta 25.97
_olex2_refinement_description
;
1. Fixed Uiso
 At 1.2 times of:
  All C(H) groups, All C(H,H) groups
2. Rigid bond restraints
 C32, C31, C30, C29
 with sigma for 1-2 distances of 0.01 and sigma for 1-3 distances of 0.01
 O2, C29, C32, C31, C30
 with sigma for 1-2 distances of 0.001 and sigma for 1-3 distances of 0.001
3. Uiso/Uaniso restraints and constraints
C32 \\sim C31 \\sim C30 \\sim C29: within 1.7A with sigma of 0.04 and sigma for
terminal atoms of 0.08
Uanis(C29) \\sim Ueq, Uanis(C30) \\sim Ueq, Uanis(C31) \\sim Ueq, Uanis(C32)
\\sim Ueq: with sigma of 0.01 and sigma for terminal atoms of 0.02
Uanis(C29) \\sim Ueq, Uanis(C32) \\sim Ueq, Uanis(C31) \\sim Ueq, Uanis(C30)
\\sim Ueq: with sigma of 0.001 and sigma for terminal atoms of 0.002
4.a Secondary CH2 refined with riding coordinates:
 C25(H25a,H25b), C26(H26a,H26b), C27(H27a,H27b), C28(H28a,H28b), C29(H29a,
 H29b), C30(H30a,H30b), C31(H31a,H31b), C32(H32a,H32b), C33(H33a,H33b),
 C34(H34a,H34b), C35(H35a,H35b), C36(H36a,H36b), C37(H37a,H37b), C38(H38a,H38b),
  C39(H39a,H39b), C40(H40a,H40b), C41(H41a,H41b), C42(H42a,H42b), C43(H43a,
 H43b), C44(H44a,H44b)
4.b Aromatic/amide H refined with riding coordinates:
 C3(H3), C4(H4), C5(H5), C6(H6), C9(H9), C10(H10), C11(H11), C12(H12),
 C15(H15), C16(H16), C17(H17), C18(H18), C21(H21), C22(H22), C23(H23), C24(H24)
;
_olex2_submission_special_instructions 'No special instructions were received'
_oxdiff_exptl_absorpt_empirical_details
;
Empirical correction (ABSPACK) includes:
- Absorption correction using spherical harmonics
- Frame scaling
;
_oxdiff_exptl_absorpt_empirical_full_max 2.464
_oxdiff_exptl_absorpt_empirical_full_min 0.622

loop_
_space_group_symop_operation_xyz
'x, y, z'
'-x, y+1/2, -z+1/2'
'-x, -y, -z'
'x, -y-1/2, z-1/2'

loop_
_atom_site_label
_atom_site_type_symbol
_atom_site_fract_x
_atom_site_fract_y
_atom_site_fract_z
_atom_site_U_iso_or_equiv
_atom_site_adp_type
_atom_site_occupancy
_atom_site_site_symmetry_order
_atom_site_calc_flag
_atom_site_refinement_flags_posn
_atom_site_refinement_flags_adp
Ca1 Ca 0.77747(3) 0.84347(2) 0.81731(2) 0.02507(10) Uani 1 1 d . .
Ca2 Ca 0.74949(3) 0.63246(2) 0.80445(2) 0.02264(10) Uani 1 1 d . .
O1 O 0.73929(11) 0.98128(9) 0.74189(8) 0.0379(3) Uani 1 1 d . .
O2 O 0.78075(12) 0.94542(10) 0.90984(9) 0.0441(3) Uani 1 1 d . U
O3 O 0.88879(10) 0.55239(9) 0.82035(8) 0.0366(3) Uani 1 1 d . .
O4 O 0.68207(10) 0.52853(9) 0.85214(8) 0.0346(3) Uani 1 1 d . .
O5 O 0.66735(10) 0.51039(8) 0.70529(8) 0.0344(3) Uani 1 1 d . .
C1 C 0.58965(13) 0.75326(11) 0.64398(10) 0.0241(4) Uani 1 1 d . .
C2 C 0.69730(13) 0.73989(11) 0.68722(10) 0.0248(4) Uani 1 1 d . .
C3 C 0.73557(14) 0.75010(12) 0.64148(11) 0.0285(4) Uani 1 1 d . .
H3 H 0.8058 0.7433 0.6674 0.034 Uiso 1 1 calc R .
C4 C 0.67477(16) 0.76975(13) 0.56001(12) 0.0342(4) Uani 1 1 d . .
H4 H 0.7038 0.7746 0.5325 0.041 Uiso 1 1 calc R .
C5 C 0.57021(16) 0.78207(14) 0.52035(11) 0.0359(4) Uani 1 1 d . .
H5 H 0.5286 0.7954 0.4658 0.043 Uiso 1 1 calc R .
C6 C 0.52808(14) 0.77459(13) 0.56184(11) 0.0313(4) Uani 1 1 d . .
H6 H 0.4580 0.7838 0.5352 0.038 Uiso 1 1 calc R .
C7 C 0.54339(13) 0.74439(11) 0.68916(11) 0.0262(4) Uani 1 1 d . .
C8 C 0.60935(14) 0.75444(12) 0.77386(11) 0.0280(4) Uani 1 1 d . .
C9 C 0.55992(16) 0.74728(13) 0.81175(13) 0.0364(4) Uani 1 1 d . .
H9 H 0.5998 0.7535 0.8672 0.044 Uiso 1 1 calc R .
C10 C 0.45592(17) 0.73153(15) 0.77146(15) 0.0444(5) Uani 1 1 d . .
H10 H 0.4274 0.7283 0.7995 0.053 Uiso 1 1 calc R .
C11 C 0.39521(16) 0.72067(16) 0.68947(15) 0.0471(6) Uani 1 1 d . .
H11 H 0.3254 0.7094 0.6619 0.056 Uiso 1 1 calc R .
C12 C 0.43823(15) 0.72660(14) 0.64810(13) 0.0377(5) Uani 1 1 d . .
H12 H 0.3971 0.7187 0.5928 0.045 Uiso 1 1 calc R .
C13 C 1.02300(14) 0.77881(12) 0.92761(11) 0.0278(4) Uani 1 1 d . .
C14 C 0.95532(14) 0.82680(12) 0.85465(11) 0.0302(4) Uani 1 1 d . .
C15 C 0.99712(16) 0.84630(13) 0.81264(13) 0.0356(4) Uani 1 1 d . .
H15 H 0.9562 0.8777 0.7645 0.043 Uiso 1 1 calc R .
C16 C 1.09529(16) 0.82189(14) 0.83802(13) 0.0387(5) Uani 1 1 d . .
H16 H 1.1174 0.8350 0.8065 0.046 Uiso 1 1 calc R .
C17 C 1.15973(16) 0.77784(14) 0.91082(14) 0.0388(5) Uani 1 1 d . .
H17 H 1.2263 0.7626 0.9295 0.047 Uiso 1 1 calc R .
C18 C 1.12354(15) 0.75672(13) 0.95549(13) 0.0345(4) Uani 1 1 d . .
H18 H 1.1665 0.7275 1.0046 0.041 Uiso 1 1 calc R .
C19 C 0.98465(14) 0.75049(11) 0.97548(11) 0.0268(4) Uani 1 1 d . .
C20 C 0.88031(14) 0.72330(11) 0.93454(11) 0.0258(4) Uani 1 1 d . .
C21 C 0.85153(14) 0.70170(12) 0.98518(11) 0.0295(4) Uani 1 1 d . .
H21 H 0.7838 0.6845 0.9611 0.035 Uiso 1 1 calc R .
C22 C 0.91719(16) 0.70425(14) 1.06873(12) 0.0366(4) Uani 1 1 d . .
H22 H 0.8936 0.6891 1.0990 0.044 Uiso 1 1 calc R .
C23 C 1.01810(17) 0.72976(14) 1.10564(12) 0.0402(5) Uani 1 1 d . .
H23 H 1.0636 0.7313 1.1613 0.048 Uiso 1 1 calc R .
C24 C 1.05113(16) 0.75294(13) 1.05934(12) 0.0358(4) Uani 1 1 d . .
H24 H 1.1190 0.7705 1.0845 0.043 Uiso 1 1 calc R .
C25 C 0.70789(18) 0.98861(14) 0.66124(13) 0.0411(5) Uani 1 1 d . .
H25A H 0.6450 0.9551 0.6246 0.049 Uiso 1 1 calc R .
H25B H 0.7608 0.9662 0.6568 0.049 Uiso 1 1 calc R .
C26 C 0.6912(2) 1.08905(15) 0.64429(14) 0.0513(6) Uani 1 1 d . .
H26A H 0.6233 1.1069 0.6272 0.062 Uiso 1 1 calc R .
H26B H 0.6998 1.1061 0.6032 0.062 Uiso 1 1 calc R .
C27 C 0.77325(17) 1.13159(14) 0.72393(14) 0.0432(5) Uani 1 1 d . .
H27A H 0.8319 1.1495 0.7251 0.052 Uiso 1 1 calc R .
H27B H 0.7468 1.1845 0.7341 0.052 Uiso 1 1 calc R .
C28 C 0.8025(2) 1.05891(15) 0.78482(15) 0.0586(7) Uani 1 1 d . .
H28A H 0.8745 1.0435 0.8133 0.070 Uiso 1 1 calc R .
H28B H 0.7910 1.0796 0.8235 0.070 Uiso 1 1 calc R .
C29 C 0.8711(2) 0.96672(18) 0.98845(16) 0.0594(5) Uani 1 1 d . U
H29A H 0.8946 1.0277 0.9898 0.071 Uiso 1 1 calc R .
H29B H 0.9260 0.9244 1.0041 0.071 Uiso 1 1 calc R .
C30 C 0.8388(3) 0.9588(2) 1.04263(18) 0.0735(6) Uani 1 1 d . U
H30A H 0.8497 0.8976 1.0635 0.088 Uiso 1 1 calc R .
H30B H 0.8769 1.0007 1.0872 0.088 Uiso 1 1 calc R .
C31 C 0.7306(3) 0.9811(3) 0.9924(2) 0.0833(7) Uani 1 1 d . U
H31A H 0.7203 1.0428 1.0026 0.100 Uiso 1 1 calc R .
H31B H 0.6931 0.9405 1.0034 0.100 Uiso 1 1 calc R .
C32 C 0.6946(2) 0.9714(2) 0.90840(18) 0.0669(6) Uani 1 1 d . U
H32A H 0.6413 0.9256 0.8813 0.080 Uiso 1 1 calc R .
H32B H 0.6666 1.0284 0.8800 0.080 Uiso 1 1 calc R .
C33 C 0.7353(2) 0.47627(17) 0.92441(14) 0.0529(6) Uani 1 1 d . .
H33A H 0.7981 0.5066 0.9663 0.063 Uiso 1 1 calc R .
H33B H 0.7526 0.4170 0.9153 0.063 Uiso 1 1 calc R .
C34 C 0.6649(3) 0.4676(2) 0.94784(18) 0.0743(9) Uani 1 1 d . .
H34A H 0.6862 0.5072 0.9927 0.089 Uiso 1 1 calc R .
H34B H 0.6636 0.4057 0.9630 0.089 Uiso 1 1 calc R .
C35 C 0.5604(2) 0.4951(2) 0.8744(2) 0.0703(8) Uani 1 1 d . .
H35A H 0.5382 0.5514 0.8838 0.084 Uiso 1 1 calc R .
H35B H 0.5099 0.4485 0.8602 0.084 Uiso 1 1 calc R .
C36 C 0.57515(16) 0.50658(15) 0.80887(14) 0.0444(5) Uani 1 1 d . .
H36A H 0.5590 0.4510 0.7785 0.053 Uiso 1 1 calc R .
H36B H 0.5324 0.5551 0.7725 0.053 Uiso 1 1 calc R .
C37 C 0.69801(17) 0.41596(13) 0.72297(13) 0.0406(5) Uani 1 1 d . .
H37A H 0.6680 0.3868 0.7467 0.049 Uiso 1 1 calc R .
H37B H 0.7721 0.4106 0.7596 0.049 Uiso 1 1 calc R .
C38 C 0.65827(18) 0.37442(15) 0.64346(14) 0.0456(5) Uani 1 1 d . .
H38A H 0.7063 0.3827 0.6302 0.055 Uiso 1 1 calc R .
H38B H 0.6450 0.3102 0.6429 0.055 Uiso 1 1 calc R .
C39 C 0.5620(2) 0.42503(17) 0.58745(16) 0.0697(8) Uani 1 1 d . .
H39A H 0.5060 0.4002 0.5869 0.084 Uiso 1 1 calc R .
H39B H 0.5433 0.4239 0.5334 0.084 Uiso 1 1 calc R .
C40 C 0.58794(18) 0.51991(15) 0.62109(13) 0.0480(6) Uani 1 1 d . .
H40A H 0.6119 0.5559 0.5959 0.058 Uiso 1 1 calc R .
H40B H 0.5282 0.5492 0.6121 0.058 Uiso 1 1 calc R .
C41 C 0.88897(16) 0.55117(15) 0.75023(13) 0.0413(5) Uani 1 1 d . .
H41A H 0.8367 0.5914 0.7090 0.050 Uiso 1 1 calc R .
H41B H 0.8767 0.4904 0.7284 0.050 Uiso 1 1 calc R .
C42 C 0.99397(17) 0.58328(16) 0.78052(14) 0.0462(5) Uani 1 1 d . .
H42A H 0.9988 0.6488 0.7849 0.055 Uiso 1 1 calc R .
H42B H 1.0127 0.5633 0.7460 0.055 Uiso 1 1 calc R .
C43 C 1.06064(16) 0.53846(16) 0.86261(14) 0.0458(5) Uani 1 1 d . .
H43A H 1.1221 0.5738 0.8991 0.055 Uiso 1 1 calc R .
H43B H 1.0804 0.4778 0.8586 0.055 Uiso 1 1 calc R .
C44 C 0.99230(15) 0.53573(14) 0.89079(13) 0.0390(5) Uani 1 1 d . .
H44A H 0.9967 0.4770 0.9137 0.047 Uiso 1 1 calc R .
H44B H 1.0129 0.5819 0.9311 0.047 Uiso 1 1 calc R .

loop_
_atom_site_aniso_label
_atom_site_aniso_U_11
_atom_site_aniso_U_22
_atom_site_aniso_U_33
_atom_site_aniso_U_23
_atom_site_aniso_U_13
_atom_site_aniso_U_12
Ca1 0.0293(2) 0.02128(18) 0.02585(19) 0.00113(13) 0.01694(16) 0.00050(13)
Ca2 0.02410(18) 0.02175(18) 0.02218(18) 0.00035(13) 0.01372(15) -0.00077(13)
O1 0.0480(8) 0.0265(7) 0.0365(8) 0.0052(6) 0.0235(7) 0.0000(6)
O2 0.0504(8) 0.0373(8) 0.0452(7) -0.0059(6) 0.0285(6) 0.0022(6)
O3 0.0286(7) 0.0416(8) 0.0369(8) -0.0034(6) 0.0178(6) 0.0042(6)
O4 0.0318(7) 0.0383(7) 0.0308(7) 0.0084(6) 0.0170(6) -0.0028(6)
O5 0.0410(8) 0.0260(7) 0.0279(7) -0.0030(5) 0.0157(6) -0.0025(5)
C1 0.0262(9) 0.0202(8) 0.0243(9) -0.0011(6) 0.0139(7) -0.0007(6)
C2 0.0270(9) 0.0237(8) 0.0240(9) 0.0002(7) 0.0152(8) -0.0011(7)
C3 0.0271(9) 0.0315(9) 0.0283(9) -0.0002(7) 0.0172(8) -0.0007(7)
C4 0.0428(11) 0.0387(11) 0.0295(10) 0.0002(8) 0.0259(9) -0.0019(8)
C5 0.0404(11) 0.0401(11) 0.0210(9) 0.0024(8) 0.0147(8) 0.0018(9)
C6 0.0263(9) 0.0336(10) 0.0264(9) 0.0011(8) 0.0113(8) 0.0021(7)
C7 0.0246(9) 0.0225(8) 0.0329(10) 0.0053(7) 0.0177(8) 0.0037(7)
C8 0.0314(9) 0.0280(9) 0.0307(10) 0.0032(7) 0.0217(8) 0.0046(7)
C9 0.0419(11) 0.0379(11) 0.0408(11) 0.0089(9) 0.0307(10) 0.0112(8)
C10 0.0449(12) 0.0478(12) 0.0610(15) 0.0192(11) 0.0426(12) 0.0156(10)
C11 0.0281(10) 0.0521(13) 0.0651(16) 0.0157(11) 0.0298(11) 0.0066(9)
C12 0.0264(10) 0.0430(11) 0.0397(11) 0.0069(9) 0.0174(9) 0.0015(8)
C13 0.0271(9) 0.0232(9) 0.0295(9) -0.0051(7) 0.0147(8) -0.0055(7)
C14 0.0311(9) 0.0260(9) 0.0310(10) -0.0007(7) 0.0169(8) -0.0038(7)
C15 0.0388(11) 0.0313(10) 0.0372(11) 0.0041(8) 0.0227(9) -0.0030(8)
C16 0.0432(12) 0.0344(10) 0.0503(13) -0.0038(9) 0.0342(11) -0.0092(9)
C17 0.0317(10) 0.0340(10) 0.0536(13) -0.0024(9) 0.0268(10) -0.0031(8)
C18 0.0302(10) 0.0305(10) 0.0369(11) 0.0006(8) 0.0166(9) -0.0014(8)
C19 0.0305(9) 0.0201(8) 0.0271(9) -0.0017(7) 0.0154(8) -0.0004(7)
C20 0.0303(9) 0.0205(8) 0.0249(9) -0.0004(7) 0.0154(8) 0.0016(7)
C21 0.0322(10) 0.0276(9) 0.0287(10) 0.0000(7) 0.0181(8) 0.0011(7)
C22 0.0492(12) 0.0350(10) 0.0320(10) 0.0040(8) 0.0276(10) 0.0036(9)
C23 0.0441(12) 0.0448(12) 0.0215(10) -0.0014(8) 0.0137(9) 0.0006(9)
C24 0.0319(10) 0.0358(10) 0.0279(10) -0.0028(8) 0.0111(8) -0.0031(8)
C25 0.0516(13) 0.0368(11) 0.0398(12) 0.0022(9) 0.0298(11) 0.0013(9)
C26 0.0686(16) 0.0397(12) 0.0454(13) 0.0115(10) 0.0336(13) 0.0041(11)
C27 0.0449(12) 0.0308(10) 0.0570(14) 0.0062(10) 0.0318(11) 0.0027(9)
C28 0.0791(18) 0.0334(12) 0.0467(14) -0.0001(10) 0.0280(13) -0.0106(11)
C29 0.0553(7) 0.0557(10) 0.0592(8) -0.0181(7) 0.0295(6) 0.0004(7)
C30 0.0931(9) 0.0690(11) 0.0540(7) -0.0059(8) 0.0410(6) 0.0027(8)
C31 0.0878(9) 0.1037(13) 0.0819(9) -0.0087(8) 0.0631(8) 0.0004(8)
C32 0.0599(8) 0.0715(11) 0.0695(8) -0.0106(8) 0.0383(6) 0.0088(8)
C33 0.0589(15) 0.0485(13) 0.0400(13) 0.0175(10) 0.0229(12) -0.0016(11)
C34 0.092(2) 0.086(2) 0.0593(18) 0.0080(15) 0.0523(18) -0.0145(17)
C35 0.085(2) 0.0577(16) 0.113(3) 0.0043(16) 0.083(2) -0.0031(14)
C36 0.0331(11) 0.0432(12) 0.0541(14) -0.0028(10) 0.0241(10) -0.0064(9)
C37 0.0477(12) 0.0269(10) 0.0388(11) 0.0012(8) 0.0210(10) -0.0009(8)
C38 0.0533(13) 0.0349(11) 0.0453(13) -0.0051(9) 0.0272(11) 0.0042(10)
C39 0.0731(18) 0.0413(13) 0.0473(15) -0.0129(11) 0.0095(13) 0.0051(12)
C40 0.0499(13) 0.0358(11) 0.0304(11) -0.0052(9) 0.0083(10) 0.0019(9)
C41 0.0381(11) 0.0453(12) 0.0398(12) -0.0022(9) 0.0227(10) 0.0023(9)
C42 0.0434(12) 0.0445(12) 0.0549(14) -0.0051(10) 0.0313(11) -0.0056(10)
C43 0.0309(11) 0.0464(12) 0.0536(14) -0.0048(10) 0.0214(10) 0.0037(9)
C44 0.0331(10) 0.0354(11) 0.0379(11) -0.0010(9) 0.0152(9) 0.0065(8)

loop_
_atom_type_symbol
_atom_type_description
_atom_type_scat_dispersion_real
_atom_type_scat_dispersion_imag
_atom_type_scat_source
C C 0.0033 0.0016 'International Tables Vol C Tables 4.2.6.8 and 6.1.1.4'
H H 0.0000 0.0000 'International Tables Vol C Tables 4.2.6.8 and 6.1.1.4'
Ca Ca 0.2262 0.3064 'International Tables Vol C Tables 4.2.6.8 and 6.1.1.4'
O O 0.0106 0.0060 'International Tables Vol C Tables 4.2.6.8 and 6.1.1.4'

loop_
_geom_angle_atom_site_label_1
_geom_angle_atom_site_label_2
_geom_angle_atom_site_label_3
_geom_angle
O1 Ca1 Ca2 144.51(4)
O1 Ca1 C2 92.61(5)
O1 Ca1 C8 112.31(5)
O1 Ca1 C14 95.22(6)
O1 Ca1 C20 159.85(5)
O2 Ca1 Ca2 128.48(4)
O2 Ca1 O1 82.15(5)
O2 Ca1 C2 157.98(6)
O2 Ca1 C8 96.70(5)
O2 Ca1 C14 109.43(6)
O2 Ca1 C20 89.11(5)
C2 Ca1 Ca2 52.12(4)
C8 Ca1 Ca2 53.94(4)
C8 Ca1 C2 65.44(6)
C14 Ca1 Ca2 90.58(4)
C14 Ca1 C2 92.29(6)
C14 Ca1 C8 144.45(6)
C14 Ca1 C20 70.56(6)
C20 Ca1 Ca2 52.68(4)
C20 Ca1 C2 101.92(5)
C20 Ca1 C8 86.65(6)
Ca1 Ca2 C7 65.31(3)
O3 Ca2 Ca1 113.79(4)
O3 Ca2 O4 104.23(5)
O3 Ca2 O5 75.61(5)
O3 Ca2 C2 101.07(5)
O3 Ca2 C7 147.66(5)
O3 Ca2 C8 165.66(5)
O3 Ca2 C20 89.35(5)
O4 Ca2 Ca1 132.59(4)
O4 Ca2 O5 73.78(5)
O4 Ca2 C2 143.11(5)
O4 Ca2 C7 96.41(5)
O4 Ca2 C8 90.10(5)
O4 Ca2 C20 101.14(5)
O5 Ca2 Ca1 141.41(3)
O5 Ca2 C2 87.22(5)
O5 Ca2 C7 86.86(5)
O5 Ca2 C8 109.56(5)
O5 Ca2 C20 162.03(5)
C2 Ca2 Ca1 54.62(4)
C2 Ca2 C7 50.33(5)
C2 Ca2 C8 66.50(6)
C2 Ca2 C20 105.57(6)
C8 Ca2 Ca1 53.67(4)
C8 Ca2 C7 26.26(5)
C20 Ca2 Ca1 54.03(4)
C20 Ca2 C7 110.98(5)
C20 Ca2 C8 87.40(6)
C25 O1 Ca1 126.59(11)
C25 O1 C28 106.98(16)
C28 O1 Ca1 117.11(13)
C29 O2 Ca1 124.42(13)
C32 O2 Ca1 125.97(15)
C32 O2 C29 106.95(18)
C41 O3 Ca2 115.24(11)
C44 O3 Ca2 131.06(11)
C44 O3 C41 108.65(15)
C33 O4 Ca2 129.31(13)
C33 O4 C36 106.77(16)
C36 O4 Ca2 123.91(12)
C37 O5 Ca2 124.07(11)
C40 O5 Ca2 126.70(11)
C40 O5 C37 109.10(14)
C2 C1 C7 117.89(15)
C6 C1 C2 121.34(17)
C6 C1 C7 120.77(16)
Ca2 C2 Ca1 73.25(5)
C1 C2 Ca1 103.82(11)
C1 C2 Ca2 105.95(11)
C3 C2 Ca1 118.02(12)
C3 C2 Ca2 131.64(12)
C3 C2 C1 114.89(16)
C2 C3 H3 118.0
C4 C3 C2 123.96(17)
C4 C3 H3 118.0
C3 C4 H4 120.4
C5 C4 C3 119.12(18)
C5 C4 H4 120.4
C4 C5 H5 120.1
C6 C5 C4 119.88(18)
C6 C5 H5 120.1
C1 C6 H6 119.6
C5 C6 C1 120.80(17)
C5 C6 H6 119.6
C1 C7 Ca2 80.03(9)
C8 C7 Ca2 55.93(9)
C8 C7 C1 117.96(15)
C12 C7 Ca2 135.46(12)
C12 C7 C1 120.47(17)
C12 C7 C8 121.57(17)
Ca1 C8 Ca2 72.39(5)
C7 C8 Ca1 110.00(12)
C7 C8 Ca2 97.81(11)
C9 C8 Ca1 130.52(14)
C9 C8 Ca2 119.81(12)
C9 C8 C7 114.62(17)
C8 C9 H9 118.0
C10 C9 C8 124.1(2)
C10 C9 H9 118.0
C9 C10 H10 120.4
C11 C10 C9 119.29(19)
C11 C10 H10 120.4
C10 C11 H11 120.0
C10 C11 C12 120.0(2)
C12 C11 H11 120.0
C7 C12 H12 119.8
C11 C12 C7 120.5(2)
C11 C12 H12 119.8
C14 C13 C19 118.59(16)
C18 C13 C14 121.97(18)
C18 C13 C19 119.44(17)
C13 C14 Ca1 113.50(12)
C15 C14 Ca1 131.99(14)
C15 C14 C13 114.01(17)
C14 C15 H15 117.7
C16 C15 C14 124.66(19)
C16 C15 H15 117.7
C15 C16 H16 120.4
C17 C16 C15 119.27(19)
C17 C16 H16 120.4
C16 C17 H17 120.5
C16 C17 C18 119.07(19)
C18 C17 H17 120.5
C13 C18 H18 119.5
C17 C18 C13 120.93(19)
C17 C18 H18 119.5
C20 C19 C13 119.32(16)
C24 C19 C13 119.63(17)
C24 C19 C20 121.04(17)
Ca2 C20 Ca1 73.29(5)
C19 C20 Ca1 103.72(11)
C19 C20 Ca2 135.37(12)
C21 C20 Ca1 121.78(12)
C21 C20 Ca2 103.16(12)
C21 C20 C19 114.55(16)
C20 C21 H21 117.6
C22 C21 C20 124.75(18)
C22 C21 H21 117.6
C21 C22 H22 120.8
C23 C22 C21 118.50(18)
C23 C22 H22 120.8
C22 C23 H23 120.2
C22 C23 C24 119.70(18)
C24 C23 H23 120.2
C19 C24 H24 119.3
C23 C24 C19 121.45(19)
C23 C24 H24 119.3
O1 C25 H25A 111.0
O1 C25 H25B 111.0
O1 C25 C26 103.68(17)
H25A C25 H25B 109.0
C26 C25 H25A 111.0
C26 C25 H25B 111.0
C25 C26 H26A 111.1
C25 C26 H26B 111.1
C25 C26 C27 103.52(18)
H26A C26 H26B 109.0
C27 C26 H26A 111.1
C27 C26 H26B 111.1
C26 C27 H27A 110.8
C26 C27 H27B 110.8
H27A C27 H27B 108.9
C28 C27 C26 104.80(18)
C28 C27 H27A 110.8
C28 C27 H27B 110.8
O1 C28 C27 107.13(19)
O1 C28 H28A 110.3
O1 C28 H28B 110.3
C27 C28 H28A 110.3
C27 C28 H28B 110.3
H28A C28 H28B 108.5
O2 C29 H29A 110.7
O2 C29 H29B 110.7
O2 C29 C30 105.0(2)
H29A C29 H29B 108.8
C30 C29 H29A 110.7
C30 C29 H29B 110.7
C29 C30 H30A 110.8
C29 C30 H30B 110.8
H30A C30 H30B 108.9
C31 C30 C29 104.6(2)
C31 C30 H30A 110.8
C31 C30 H30B 110.8
C30 C31 H31A 110.3
C30 C31 H31B 110.3
C30 C31 C32 106.9(2)
H31A C31 H31B 108.6
C32 C31 H31A 110.3
C32 C31 H31B 110.3
O2 C32 C31 107.4(2)
O2 C32 H32A 110.2
O2 C32 H32B 110.2
C31 C32 H32A 110.2
C31 C32 H32B 110.2
H32A C32 H32B 108.5
O4 C33 H33A 110.4
O4 C33 H33B 110.4
O4 C33 C34 106.5(2)
H33A C33 H33B 108.6
C34 C33 H33A 110.4
C34 C33 H33B 110.4
C33 C34 H34A 110.7
C33 C34 H34B 110.7
C33 C34 C35 105.4(2)
H34A C34 H34B 108.8
C35 C34 H34A 110.7
C35 C34 H34B 110.7
C34 C35 H35A 110.8
C34 C35 H35B 110.8
C34 C35 C36 104.8(2)
H35A C35 H35B 108.9
C36 C35 H35A 110.8
C36 C35 H35B 110.8
O4 C36 C35 103.5(2)
O4 C36 H36A 111.1
O4 C36 H36B 111.1
C35 C36 H36A 111.1
C35 C36 H36B 111.1
H36A C36 H36B 109.0
O5 C37 H37A 110.8
O5 C37 H37B 110.8
O5 C37 C38 104.80(16)
H37A C37 H37B 108.9
C38 C37 H37A 110.8
C38 C37 H37B 110.8
C37 C38 H38A 111.2
C37 C38 H38B 111.2
H38A C38 H38B 109.1
C39 C38 C37 102.88(19)
C39 C38 H38A 111.2
C39 C38 H38B 111.2
C38 C39 H39A 111.1
C38 C39 H39B 111.1
C38 C39 C40 103.3(2)
H39A C39 H39B 109.1
C40 C39 H39A 111.1
C40 C39 H39B 111.1
O5 C40 C39 105.90(18)
O5 C40 H40A 110.6
O5 C40 H40B 110.6
C39 C40 H40A 110.6
C39 C40 H40B 110.6
H40A C40 H40B 108.7
O3 C41 H41A 110.9
O3 C41 H41B 110.9
O3 C41 C42 104.39(17)
H41A C41 H41B 108.9
C42 C41 H41A 110.9
C42 C41 H41B 110.9
C41 C42 H42A 111.3
C41 C42 H42B 111.3
C41 C42 C43 102.10(18)
H42A C42 H42B 109.2
C43 C42 H42A 111.3
C43 C42 H42B 111.3
C42 C43 H43A 111.0
C42 C43 H43B 111.0
C42 C43 C44 104.02(17)
H43A C43 H43B 109.0
C44 C43 H43A 111.0
C44 C43 H43B 111.0
O3 C44 C43 106.14(17)
O3 C44 H44A 110.5
O3 C44 H44B 110.5
C43 C44 H44A 110.5
C43 C44 H44B 110.5
H44A C44 H44B 108.7

loop_
_geom_bond_atom_site_label_1
_geom_bond_atom_site_label_2
_geom_bond_distance
Ca1 Ca2 3.1355(5)
Ca1 O1 2.4105(13)
Ca1 O2 2.4086(15)
Ca1 C2 2.6698(18)
Ca1 C8 2.6502(19)
Ca1 C14 2.5072(19)
Ca1 C20 2.6494(17)
Ca2 O3 2.3857(13)
Ca2 O4 2.4031(13)
Ca2 O5 2.4481(13)
Ca2 C2 2.5845(17)
Ca2 C7 3.1805(17)
Ca2 C8 2.6593(18)
Ca2 C20 2.6036(18)
O1 C25 1.431(2)
O1 C28 1.439(3)
O2 C29 1.438(3)
O2 C32 1.427(3)
O3 C41 1.450(2)
O3 C44 1.449(2)
O4 C33 1.431(2)
O4 C36 1.436(2)
O5 C37 1.452(2)
O5 C40 1.434(2)
C1 C2 1.423(2)
C1 C6 1.405(3)
C1 C7 1.507(2)
C2 C3 1.410(2)
C3 H3 0.9300
C3 C4 1.389(3)
C4 H4 0.9300
C4 C5 1.386(3)
C5 H5 0.9300
C5 C6 1.378(3)
C6 H6 0.9300
C7 C8 1.420(3)
C7 C12 1.404(3)
C8 C9 1.414(3)
C9 H9 0.9300
C9 C10 1.384(3)
C10 H10 0.9300
C10 C11 1.376(3)
C11 H11 0.9300
C11 C12 1.386(3)
C12 H12 0.9300
C13 C14 1.422(3)
C13 C18 1.403(3)
C13 C19 1.503(3)
C14 C15 1.408(3)
C15 H15 0.9300
C15 C16 1.391(3)
C16 H16 0.9300
C16 C17 1.385(3)
C17 H17 0.9300
C17 C18 1.388(3)
C18 H18 0.9300
C19 C20 1.425(3)
C19 C24 1.400(3)
C20 C21 1.409(3)
C21 H21 0.9300
C21 C22 1.394(3)
C22 H22 0.9300
C22 C23 1.382(3)
C23 H23 0.9300
C23 C24 1.385(3)
C24 H24 0.9300
C25 H25A 0.9700
C25 H25B 0.9700
C25 C26 1.510(3)
C26 H26A 0.9700
C26 H26B 0.9700
C26 C27 1.511(3)
C27 H27A 0.9700
C27 H27B 0.9700
C27 C28 1.501(3)
C28 H28A 0.9700
C28 H28B 0.9700
C29 H29A 0.9700
C29 H29B 0.9700
C29 C30 1.493(4)
C30 H30A 0.9700
C30 H30B 0.9700
C30 C31 1.448(5)
C31 H31A 0.9700
C31 H31B 0.9700
C31 C32 1.476(4)
C32 H32A 0.9700
C32 H32B 0.9700
C33 H33A 0.9700
C33 H33B 0.9700
C33 C34 1.481(4)
C34 H34A 0.9700
C34 H34B 0.9700
C34 C35 1.513(4)
C35 H35A 0.9700
C35 H35B 0.9700
C35 C36 1.517(4)
C36 H36A 0.9700
C36 H36B 0.9700
C37 H37A 0.9700
C37 H37B 0.9700
C37 C38 1.497(3)
C38 H38A 0.9700
C38 H38B 0.9700
C38 C39 1.480(3)
C39 H39A 0.9700
C39 H39B 0.9700
C39 C40 1.508(3)
C40 H40A 0.9700
C40 H40B 0.9700
C41 H41A 0.9700
C41 H41B 0.9700
C41 C42 1.496(3)
C42 H42A 0.9700
C42 H42B 0.9700
C42 C43 1.522(3)
C43 H43A 0.9700
C43 H43B 0.9700
C43 C44 1.522(3)
C44 H44A 0.9700
C44 H44B 0.9700

loop_
_geom_torsion_atom_site_label_1
_geom_torsion_atom_site_label_2
_geom_torsion_atom_site_label_3
_geom_torsion_atom_site_label_4
_geom_torsion
Ca1 O1 C25 C26 177.99(14)
Ca1 O1 C28 C27 172.84(15)
Ca1 O2 C29 C30 -133.24(18)
Ca1 O2 C32 C31 144.3(2)
Ca1 C2 C3 C4 -124.38(17)
Ca1 C8 C9 C10 152.62(16)
Ca1 C14 C15 C16 -171.06(15)
Ca1 C20 C21 C22 -127.12(17)
Ca2 O3 C41 C42 127.90(14)
Ca2 O3 C44 C43 -144.43(14)
Ca2 O4 C33 C34 148.18(18)
Ca2 O4 C36 C35 -144.24(15)
Ca2 O5 C37 C38 -158.64(13)
Ca2 O5 C40 C39 -178.34(17)
Ca2 C2 C3 C4 143.53(16)
Ca2 C7 C8 Ca1 74.04(8)
Ca2 C7 C8 C9 -127.94(17)
Ca2 C7 C12 C11 73.5(3)
Ca2 C8 C9 C10 -115.60(19)
Ca2 C20 C21 C22 154.57(16)
O1 C25 C26 C27 35.2(2)
O2 C29 C30 C31 -29.3(3)
O3 C41 C42 C43 38.4(2)
O4 C33 C34 C35 15.0(3)
O5 C37 C38 C39 -33.8(2)
C1 C2 C3 C4 -1.3(3)
C1 C7 C8 Ca1 20.59(18)
C1 C7 C8 Ca2 -53.44(15)
C1 C7 C8 C9 178.62(15)
C1 C7 C12 C11 -178.39(18)
C2 C1 C6 C5 0.8(3)
C2 C1 C7 Ca2 -21.25(13)
C2 C1 C7 C8 21.3(2)
C2 C1 C7 C12 -158.66(17)
C2 C3 C4 C5 1.3(3)
C3 C4 C5 C6 -0.1(3)
C4 C5 C6 C1 -0.9(3)
C6 C1 C2 Ca1 130.61(15)
C6 C1 C2 Ca2 -153.18(14)
C6 C1 C2 C3 0.3(2)
C6 C1 C7 Ca2 159.11(15)
C6 C1 C7 C8 -158.39(16)
C6 C1 C7 C12 21.7(2)
C7 C1 C2 Ca1 -49.03(16)
C7 C1 C2 Ca2 27.19(17)
C7 C1 C2 C3 -179.38(15)
C7 C1 C6 C5 -179.52(17)
C7 C8 C9 C10 0.2(3)
C8 C7 C12 C11 1.7(3)
C8 C9 C10 C11 0.9(3)
C9 C10 C11 C12 -0.7(3)
C10 C11 C12 C7 -0.5(3)
C12 C7 C8 Ca1 -159.50(14)
C12 C7 C8 Ca2 126.47(16)
C12 C7 C8 C9 -1.5(2)
C13 C14 C15 C16 0.1(3)
C13 C19 C20 Ca1 -42.51(17)
C13 C19 C20 Ca2 37.5(2)
C13 C19 C20 C21 -177.55(15)
C13 C19 C24 C23 178.24(18)
C14 C13 C18 C17 -2.7(3)
C14 C13 C19 C20 35.6(2)
C14 C13 C19 C24 -143.08(18)
C14 C15 C16 C17 -2.3(3)
C15 C16 C17 C18 1.9(3)
C16 C17 C18 C13 0.4(3)
C18 C13 C14 Ca1 175.19(14)
C18 C13 C14 C15 2.3(3)
C18 C13 C19 C20 -143.84(17)
C18 C13 C19 C24 37.4(2)
C19 C13 C14 Ca1 -4.3(2)
C19 C13 C14 C15 -177.13(16)
C19 C13 C18 C17 176.76(17)
C19 C20 C21 C22 -1.0(3)
C20 C19 C24 C23 -0.5(3)
C20 C21 C22 C23 0.1(3)
C21 C22 C23 C24 0.7(3)
C22 C23 C24 C19 -0.5(3)
C24 C19 C20 Ca1 136.18(15)
C24 C19 C20 Ca2 -143.84(16)
C24 C19 C20 C21 1.2(2)
C25 O1 C28 C27 23.9(3)
C25 C26 C27 C28 -20.6(3)
C26 C27 C28 O1 -1.0(3)
C28 O1 C25 C26 -36.9(2)
C29 O2 C32 C31 -17.8(3)
C29 C30 C31 C32 18.4(4)
C30 C31 C32 O2 -1.0(4)
C32 O2 C29 C30 29.1(3)
C33 O4 C36 C35 36.8(2)
C33 C34 C35 C36 7.1(3)
C34 C35 C36 O4 -26.4(3)
C36 O4 C33 C34 -32.9(3)
C37 O5 C40 C39 5.7(3)
C37 C38 C39 C40 36.8(3)
C38 C39 C40 O5 -26.8(3)
C40 O5 C37 C38 17.5(2)
C41 O3 C44 C43 8.6(2)
C41 C42 C43 C44 -32.8(2)
C42 C43 C44 O3 15.6(2)
C44 O3 C41 C42 -29.8(2)
